data_1507774
loop_
_publ_author_name
'Blanton, T N'
'Rajeswraran, M'
'Stephens, P W'
'Whitcomb, D R'
'Misture, S T'
'Kaduk, J A'

_publ_section_title
;
 Crystal structure determination of the silver carboxylate dimer
 [Ag(O2C22H43)]2, silver behenate, using powder X-ray diffraction methods
;
_journal_name_full
;
Powder Diffraction
;
_journal_page_first 313
_journal_page_last 320
_journal_paper_doi 10.1154/1.3661981
_journal_volume 26
_journal_year 2011
_chemical_formula_sum 'C22 H43 Ag O2'
_space_group_IT_number 2
_symmetry_cell_setting triclinic
_symmetry_space_group_name_Hall '-P 1'
_symmetry_space_group_name_H-M 'P -1'
_cell_angle_alpha 89.440(3)
_cell_angle_beta 89.634(5)
_cell_angle_gamma 75.854(1)
_cell_formula_units_Z 2
_cell_length_a 4.1769(2)
_cell_length_b 4.7218(2)
_cell_length_c 58.3385(1)
_cell_measurement_temperature 293
_cell_volume 1115.63(7)
_diffrn_ambient_temperature 293
_cod_data_source_file PD-2011-26-4-313.cif
_cod_data_source_block C22H43AgO2
_cod_database_code 1507774

loop_
_symmetry_equiv_pos_as_xyz
x,y,z
-x,-y,-z

loop_
_atom_site_label
_atom_site_fract_x
_atom_site_fract_y
_atom_site_fract_z
_atom_site_U_iso_or_equiv
Ag1A 1.2324(12) 0.7789(11) 0.01139(6) 0.142(2)
O1 1.6774(12) 0.3673(11) 0.02171(6) 0.02(1)
O2 2.0494(19) 0.0465(20) 0.04344(7) 0.02(1)
C1 1.8095(14) 0.2711(15) 0.04108(6) 0.01(1)
C2 1.6762(11) 0.4414(15) 0.06222(6) 0.01(1)
C3 1.6350(14) 0.2509(14) 0.08281(7) 0.01(2)
C4 1.5066(11) 0.4337(14) 0.10387(6) 0.01(1)
C5 1.4373(14) 0.2613(13) 0.12477(6) 0.01(1)
C6 1.2962(11) 0.4610(13) 0.14469(6) 0.01(1)
C7 1.2182(14) 0.3002(12) 0.16595(6) 0.01(2)
C8 1.0817(10) 0.5051(12) 0.18570(6) 0.01(1)
C9 1.0099(13) 0.3478(11) 0.20745(6) 0.01(1)
C10 0.8817(10) 0.5515(11) 0.22747(6) 0.01(2)
C11 0.8035(12) 0.3899(10) 0.24872(6) 0.01(1)
C12 0.6866(10) 0.5880(11) 0.26921(6) 0.01(1)
C13 0.6236(12) 0.4202(10) 0.29063(6) 0.01(1)
C14 0.4889(10) 0.6116(10) 0.31108(6) 0.01(1)
C15 0.4181(12) 0.4407(10) 0.33209(6) 0.01(1)
C16 0.2774(11) 0.6390(10) 0.35218(6) 0.01(1)
C17 0.2097(11) 0.4781(9) 0.37390(6) 0.01(1)
C18 0.0698(11) 0.6804(9) 0.39381(6) 0.01(1)
C19 -0.0051(11) 0.5188(9) 0.41521(6) 0.01(1)
C20 -0.1450(11) 0.7224(9) 0.43506(6) 0.01(1)
C21 -0.2096(11) 0.5633(9) 0.45698(6) 0.01(1)
C22 -0.3462(12) 0.7679(9) 0.47675(6) 0.01(1)
H2A 1.8516 0.5740 0.0663 0.05
H2B 1.4419 0.5966 0.0581 0.05
H3A 1.8725 0.0969 0.0867 0.05
H3B 1.4630 0.1174 0.0782 0.05
H4A 1.6829 0.5628 0.1086 0.05
H4B 1.2769 0.5961 0.0993 0.05
H5A 1.6663 0.1041 0.1302 0.05
H5B 1.2645 0.1282 0.1202 0.05
H6A 1.4706 0.5930 0.1492 0.05
H6B 1.0697 0.6200 0.1391 0.05
H7A 1.4436 0.1402 0.1716 0.05
H7B 1.0409 0.1709 0.1615 0.05
H8A 1.2576 0.6381 0.1896 0.05
H8B 0.8541 0.6626 0.1801 0.05
H9A 1.2362 0.1866 0.2128 0.05
H9B 0.8296 0.2194 0.2035 0.05
H10A 1.0656 0.6744 0.2318 0.05
H10B 0.6583 0.7170 0.2222 0.05
H11A 1.0251 0.2200 0.2536 0.05
H11B 0.6146 0.2720 0.2444 0.05
H12A 0.8712 0.7123 0.2730 0.05
H12B 0.4591 0.7526 0.2646 0.05
H13A 0.8549 0.2634 0.2957 0.05
H13B 0.4501 0.2863 0.2864 0.05
H14A 0.6636 0.7425 0.3157 0.05
H14B 0.2598 0.7710 0.3060 0.05
H15A 0.6469 0.2827 0.3374 0.05
H15B 0.2445 0.3089 0.3274 0.05
H16A 0.4481 0.7762 0.3563 0.05
H16B 0.0468 0.7932 0.3466 0.05
H17A 0.4404 0.3241 0.3795 0.05
H17B 0.0383 0.3413 0.3699 0.05
H18A 0.2440 0.8127 0.3983 0.05
H18B -0.1579 0.8386 0.3883 0.05
H19A 0.2225 0.3612 0.4208 0.05
H19B -0.1794 0.3862 0.4108 0.05
H20A 0.0260 0.8601 0.4390 0.05
H20B -0.3764 0.8755 0.4295 0.05
H21A 0.0220 0.4102 0.4624 0.05
H21B -0.3808 0.4259 0.4531 0.05
H22A -0.1738 0.8990 0.4817 0.05
H22B -0.5810 0.9206 0.4721 0.05
H22C -0.3916 0.6459 0.4921 0.05
